data_2003322
loop_
_publ_author_name
'Lynch, V. M.'
'Fairhurst, R. A.'
'Magnus, P.'
'Davis, B. E.'

_publ_section_title
;
 4,7-Dimethoxybenzo[<i>c</i>]furan
;
_journal_issue 4
_journal_name_full 'Acta Crystallographica Section C'
_journal_page_first 780
_journal_page_last 782
_journal_paper_doi 10.1107/S0108270194010152
_journal_volume 51
_journal_year 1995
_chemical_formula_moiety 'C10 H10 O3'
_chemical_formula_sum 'C10 H10 O3'
_chemical_formula_weight 178.19
_chemical_name_systematic 4,7-Dimethoxybenzo[c]furan
_space_group_crystal_system monoclinic
_space_group_IT_number 15
_space_group_name_Hall '-C 2yc'
_space_group_name_H-M_alt 'C 1 2/c 1'
_cell_angle_alpha 90.0
_cell_angle_beta 102.446(10)
_cell_angle_gamma 90.0
_cell_formula_units_Z 8
_cell_length_a 22.500(3)
_cell_length_b 6.0128(5)
_cell_length_c 13.2540(15)
_cell_measurement_reflns_used 48
_cell_measurement_temperature 183(1)
_cell_measurement_theta_max 12.2
_cell_measurement_theta_min 7.05
_cell_volume 1751.0(3)
_computing_cell_refinement 'Siemens P3 data collection software'
_computing_data_collection 'Siemens P3 data collection software'
_computing_data_reduction 'SHELXTL-Plus (Sheldrick, 1991)'
_computing_molecular_graphics 'SHELXTL-Plus (Sheldrick, 1991)'
_computing_publication_material 'FUER (Larson, 1982)'
_computing_structure_refinement 'SHELXTL-Plus (Sheldrick, 1991)'
_computing_structure_solution 'SHELXTL-Plus (Sheldrick, 1991)'
_diffrn_ambient_temperature 183.0(10)
_diffrn_measurement_device 'Nicolet P3'
_diffrn_measurement_method \w
_diffrn_radiation_monochromator graphite
_diffrn_radiation_source 'X-ray tube'
_diffrn_radiation_type MoK\a
_diffrn_radiation_wavelength 0.71073
_diffrn_reflns_av_R_equivalents 0.015
_diffrn_reflns_limit_h_max 27
_diffrn_reflns_limit_h_min -27
_diffrn_reflns_limit_k_max 7
_diffrn_reflns_limit_k_min 0
_diffrn_reflns_limit_l_max 16
_diffrn_reflns_limit_l_min -16
_diffrn_reflns_number 3288
_diffrn_reflns_theta_max 25.0
_diffrn_reflns_theta_min 2.0
_diffrn_standards_decay_% 1.3
_diffrn_standards_interval_count 96
_diffrn_standards_number 4
_exptl_absorpt_coefficient_mu 0.09338
_exptl_absorpt_correction_type none
_exptl_crystal_colour colorless
_exptl_crystal_density_diffrn 1.35
_exptl_crystal_description plate
_exptl_crystal_F_000 752
_exptl_crystal_size_max 0.5
_exptl_crystal_size_mid 0.3
_exptl_crystal_size_min 0.1
_refine_diff_density_max 0.21
_refine_diff_density_min -0.14
_refine_ls_extinction_coef 1.4E-7(3)
_refine_ls_extinction_method 'SHELXTL-Plus (Sheldrick, 1991)'
_refine_ls_goodness_of_fit_obs 1.302
_refine_ls_hydrogen_treatment refall
_refine_ls_matrix_type full
_refine_ls_number_parameters 159
_refine_ls_number_reflns 1123
_refine_ls_R_factor_all 0.0569
_refine_ls_R_factor_obs 0.0374
_refine_ls_shift/esd_max 0.0002
_refine_ls_structure_factor_coef F
_refine_ls_weighting_details 'w = 1/[\s^2^(F) + 0.0004F^2^]'
_refine_ls_weighting_scheme calc
_refine_ls_wR_factor_all 0.0463
_refine_ls_wR_factor_obs 0.0416
_reflns_number_observed 1123
_reflns_number_total 1551
_reflns_observed_criterion refl_observed_if_F_>_4.0_sigma(F)
_cod_data_source_file bk1080.cif
_cod_data_source_block bk1080a
_cod_depositor_comments
;
 Updating space group information and adding the symmetry operation list.

 Antanas Vaitkus,
 2018-06-14

The following automatic conversions were performed:

'_symmetry_cell_setting' value 'Monoclinic' changed to 'monoclinic'
according to /home/saulius/struct/CIF-dictionaries/cif_core.dic
dictionary named 'cif_core.dic' version 2.4.1 from 2010-06-29.

Automatic conversion script
Id: cif_fix_values 1715 2011-07-08 13:25:40Z adriana 

The following automatic conversions were performed:

'_refine_ls_weighting_scheme' value 'calc w = 1/[\s^2^(F) +
0.0004F^2^]' was changed to 'calc'. New tag
'_refine_ls_weighting_details' was created. The value of the new tag
was set to 'w = 1/[\s^2^(F) + 0.0004F^2^]'.

Automatic conversion script
Id: cif_fix_values 3143 2015-03-26 13:38:13Z robertas 
;
_cod_original_sg_symbol_H-M 'C 2/c'
_cod_database_code 2003322

loop_
_space_group_symop_id
_space_group_symop_operation_xyz
1 x,y,z
2 -x,y,-z+1/2
3 -x,-y,-z
4 x,-y,z+1/2
5 x+1/2,y+1/2,z
6 -x+1/2,y+1/2,-z+1/2
7 -x+1/2,-y+1/2,-z
8 x+1/2,-y+1/2,z+1/2

loop_
_atom_site_aniso_label
_atom_site_aniso_U_11
_atom_site_aniso_U_12
_atom_site_aniso_U_13
_atom_site_aniso_U_22
_atom_site_aniso_U_23
_atom_site_aniso_U_33
C1 .0368(11) .0056(10) .0031(9) .0398(13) -.0034(10) .0377(11)
O2 .0407(8) .0125(7) .0047(6) .0419(9) -.0083(7) .0463(9)
C3 .0338(11) .0042(10) .0052(9) .0421(13) -.0027(10) .0373(12)
C3a .0284(10) -.0010(9) .0097(8) .0314(11) .0021(9) .0334(10)
C4 .0275(10) -.0003(8) .0064(8) .0359(11) .0032(9) .0320(11)
C5 .0320(10) .0091(10) .0088(9) .0342(11) .0037(10) .0421(12)
C6 .0359(10) .0048(10) .0107(9) .0370(12) -.0028(10) .0375(11)
C7 .0286(10) -.0018(9) .0079(8) .0363(11) .0022(9) .0319(10)
C7a .0270(9) .0006(9) .0102(8) .0312(11) .0011(9) .0356(11)
O8 .0345(7) .0073(6) .0029(6) .0425(9) .0006(6) .0340(8)
C9 .0437(13) .0116(11) -.0008(10) .0446(14) .0031(11) .0406(12)
O10 .0394(8) .0066(7) .0044(6) .0425(9) -.0025(6) .0319(8)
C11 .0463(13) -.0008(11) .0080(10) .0427(14) -.0051(10) .0329(11)

loop_
_atom_site_label
_atom_site_fract_x
_atom_site_fract_y
_atom_site_fract_z
_atom_site_U_iso_or_equiv
_atom_site_thermal_displace_type
C1 .05476(9) .5093(3) .6501(2) .0388(7) Uani
O2 .06756(6) .6140(2) .74341(11) .0436(5) Uani
C3 .11443(8) .5031(4) .8055(2) .0381(7) Uani
C3a .13193(8) .3298(3) .75272(14) .0306(6) Uani
C4 .17692(8) .1589(3) .77885(14) .0318(6) Uani
C5 .18243(9) .0076(3) .7063(2) .0360(7) Uani
C6 .14350(9) .0118(3) .6042(2) .0364(7) Uani
C7 .09950(8) .1668(3) .57733(13) .0321(6) Uani
C7a .09283(8) .3335(3) .65118(14) .0308(6) Uani
O8 .21022(6) .1694(2) .87854(9) .0377(5) Uani
C9 .25369(11) -.0045(4) .9099(2) .0445(8) Uani
O10 .05879(6) .1848(2) .48419(9) .0384(5) Uani
C11 .05805(11) .0067(4) .4126(2) .0407(8) Uani
H3 .1272(9) .557(3) .875(2) .043(6) Uiso
H5 .2121(10) -.111(3) .7211(15) .044(6) Uiso
H6 .1501(8) -.107(3) .5538(14) .040(5) Uiso
H1 .0221(9) .568(3) .597(2) .041(5) Uiso
H9A .2320(10) -.158(4) .900(2) .063(7) Uiso
H9B .2726(9) .029(3) .985(2) .052(6) Uiso
H9C .2860(10) -.001(3) .867(2) .052(6) Uiso
H11A .0516(9) -.139(4) .446(2) .046(6) Uiso
H11B .0964(10) -.001(3) .390(2) .049(6) Uiso
H11C .0237(9) .043(3) .351(2) .048(6) Uiso

loop_
_atom_type_symbol
_atom_type_scat_source
_atom_type_scat_dispersion_real
_atom_type_scat_dispersion_imag
C 'International Tables Vol.IV' .002 .002
H 'International Tables Vol.IV' 0 0
O 'International Tables Vol.IV' .008 .006

loop_
_geom_angle_atom_site_label_1
_geom_angle_atom_site_label_2
_geom_angle_atom_site_label_3
_geom_angle
_geom_angle_publ_flag
O2 C1 C7a 109.9(2) yes
O2 C1 H1 117.8(12) no
C7a C1 H1 132.3(12) no
C3 O2 C1 107.8(2) yes
C3a C3 H3 133.8(12) no
C3a C3 O2 109.6(2) yes
H3 C3 O2 116.5(12) no
C4 C3a C7a 119.7(2) yes
C4 C3a C3 133.9(2) yes
C7a C3a C3 106.4(2) yes
C5 C4 O8 127.0(2) yes
C5 C4 C3a 118.7(2) yes
O8 C4 C3a 114.2(2) yes
C6 C5 H5 117.1(11) no
C6 C5 C4 121.7(2) yes
H5 C5 C4 121.2(11) no
C7 C6 H6 121.2(10) no
C7 C6 C5 121.4(2) yes
H6 C6 C5 117.4(10) no
C7a C7 O10 114.3(2) yes
C7a C7 C6 118.8(2) yes
O10 C7 C6 126.9(2) yes
C1 C7a C3a 106.2(2) yes
C1 C7a C7 134.1(2) yes
C3a C7a C7 119.7(2) yes
C9 O8 C4 116.3(2) yes
H9A C9 H9B 113(2) no
H9A C9 H9C 109(2) no
H9A C9 O8 109.9(12) no
H9B C9 H9C 110(2) no
H9B C9 O8 104.7(12) no
H9C C9 O8 110.4(12) no
C11 O10 C7 116.59(15) yes
H11A C11 H11B 109(2) no
H11A C11 H11C 112(2) no
H11A C11 O10 109.8(13) no
H11B C11 H11C 110(2) no
H11B C11 O10 111.0(12) no
H11C C11 O10 105.5(12) no

loop_
_geom_bond_atom_site_label_1
_geom_bond_atom_site_label_2
_geom_bond_distance
_geom_bond_publ_flag
O2 C1 1.362(3) yes
C7a C1 1.358(3) yes
H1 C1 .97(2) no
C3 O2 1.364(2) yes
C3a C3 1.360(3) yes
H3 C3 .96(2) no
C4 C3a 1.432(3) yes
C7a C3a 1.441(2) yes
C5 C4 1.349(3) yes
O8 C4 1.373(2) yes
C6 C5 1.445(3) yes
H5 C5 .97(2) no
C7 C6 1.350(3) yes
H6 C6 1.01(2) no
C7a C7 1.431(3) yes
O10 C7 1.374(2) yes
C9 O8 1.431(3) yes
H9A C9 1.04(2) no
H9B C9 1.01(2) no
H9C C9 1.01(2) no
C11 O10 1.428(3) yes
H11A C11 1.01(2) no
H11B C11 .98(2) no
H11C C11 1.02(2) no
